data_7221119
loop_
_publ_author_name
'Hellner, E.'
'Laves, F.'

_publ_section_title
;
 Kristallchemie des In und Ga in Legierungen mit einigen
 Uebergangselementen (Ni, Pd, Pt, Cu, Ag und Au)
;
_journal_name_full
;
Zeitschrift fuer Naturforschung, Teil A. Physikalische Chemie, Kosmophysik 
(2,1947-32,1977)
;
_journal_page_first 177
_journal_page_last 183
_journal_volume 2
_journal_year 1947
_chemical_formula_sum 'Ga3 Pt2'
_space_group_IT_number 164
_symmetry_space_group_name_Hall '-P 3 2"'
_symmetry_space_group_name_H-M 'P -3 m 1'
_cell_angle_alpha 90
_cell_angle_beta 90
_cell_angle_gamma 120
_cell_formula_units_Z 1
_cell_length_a 4.22
_cell_length_b 4.22
_cell_length_c 5.17
_cell_volume 79.734
_citation_journal_id_ASTM ZENAAU
_cod_data_source_file Hellner_ZENAAU_1947_319.cif
_cod_data_source_block Ga3Pt2
_cod_original_cell_volume 79.73446
_cod_database_code 7221119

loop_
_symmetry_equiv_pos_as_xyz
x,y,z
-y,x-y,z
-x+y,-x,z
y,x,-z
-x,-x+y,-z
x-y,-y,-z
-x,-y,-z
y,-x+y,-z
x-y,x,-z
-y,-x,z
x,x-y,z
-x+y,y,z

loop_
_atom_site_label
_atom_site_type_symbol
_atom_site_fract_x
_atom_site_fract_y
_atom_site_fract_z
_atom_site_occupancy
_atom_site_U_iso_or_equiv
Pt1 Pt 0.3333 0.6667 0.16 1 0.0
Ga1 Ga 0 0 0 1 0.0
Ga2 Ga 0.3333 0.6667 0.633 1 0.0
